data_7056712
loop_
_publ_author_name
'Lee, Sze-Ling'
'Hu, Fei-long'
'Shang, Xiu-Juan'
'Shi, Yi-Xiang'
'Tan, Ai Ling'
'Mizera, Jens'
'Clegg, Jack Kay'
'Zhang, Wen-Hua'
'Young, David James'
'Lang, Jian-Ping'

_publ_section_title
;
 Efficient ring-opening polymerization (ROP) of &#x025B;-caprolactone
 catalysed by isomeric pyridyl \b-diketonate iron(lll) complexes
;
_journal_name_full 'New J. Chem.'
_journal_paper_doi 10.1039/C7NJ03571C
_journal_year 2017
_chemical_formula_moiety 'C39 H27 Fe N6 O6'
_chemical_formula_sum 'C39 H27 Fe N6 O6'
_chemical_formula_weight 731.51
_space_group_crystal_system monoclinic
_space_group_IT_number 15
_space_group_name_Hall '-C 2yc'
_space_group_name_H-M_alt 'C 1 2/c 1'
_symmetry_space_group_name_Hall '-C 2yc'
_symmetry_space_group_name_H-M 'C 1 2/c 1'
_atom_sites_solution_hydrogens geom
_audit_creation_method SHELXL-2014/7
_audit_update_record
;
2017-04-21 deposited with the CCDC.
2017-10-24 downloaded from the CCDC.
;
_cell_angle_alpha 90
_cell_angle_beta 91.643(6)
_cell_angle_gamma 90
_cell_formula_units_Z 4
_cell_length_a 9.0163(6)
_cell_length_b 22.1308(13)
_cell_length_c 17.6843(11)
_cell_measurement_reflns_used 2132
_cell_measurement_temperature 293(2)
_cell_measurement_theta_max 22.6250
_cell_measurement_theta_min 3.4010
_cell_volume 3527.2(4)
_computing_structure_refinement 'SHELXL-2014/7 (Sheldrick, 2014)'
_diffrn_ambient_temperature 293(2)
_diffrn_measured_fraction_theta_full 0.997
_diffrn_measured_fraction_theta_max 0.997
_diffrn_measurement_device_type 'Xcalibur, Atlas, Gemini'
_diffrn_measurement_method 'phi and omega scans'
_diffrn_radiation_type MoK\a
_diffrn_radiation_wavelength 0.71073
_diffrn_reflns_av_R_equivalents 0.0361
_diffrn_reflns_av_unetI/netI 0.0477
_diffrn_reflns_Laue_measured_fraction_full 0.997
_diffrn_reflns_Laue_measured_fraction_max 0.997
_diffrn_reflns_limit_h_max 9
_diffrn_reflns_limit_h_min -10
_diffrn_reflns_limit_k_max 23
_diffrn_reflns_limit_k_min -26
_diffrn_reflns_limit_l_max 20
_diffrn_reflns_limit_l_min -21
_diffrn_reflns_number 8275
_diffrn_reflns_point_group_measured_fraction_full 0.997
_diffrn_reflns_point_group_measured_fraction_max 0.997
_diffrn_reflns_theta_full 24.999
_diffrn_reflns_theta_max 24.999
_diffrn_reflns_theta_min 2.950
_exptl_absorpt_coefficient_mu 0.484
_exptl_absorpt_correction_T_max 0.908
_exptl_absorpt_correction_T_min 0.895
_exptl_absorpt_correction_type multi-scan
_exptl_absorpt_process_details sadabs
_exptl_crystal_colour red
_exptl_crystal_density_diffrn 1.378
_exptl_crystal_description Block
_exptl_crystal_F_000 1508
_exptl_crystal_size_max 0.230
_exptl_crystal_size_mid 0.220
_exptl_crystal_size_min 0.200
_refine_diff_density_max 0.274
_refine_diff_density_min -0.255
_refine_diff_density_rms 0.048
_refine_ls_extinction_method none
_refine_ls_goodness_of_fit_ref 1.046
_refine_ls_hydrogen_treatment constr
_refine_ls_matrix_type full
_refine_ls_number_parameters 326
_refine_ls_number_reflns 3105
_refine_ls_number_restraints 228
_refine_ls_restrained_S_all 1.046
_refine_ls_R_factor_all 0.0913
_refine_ls_R_factor_gt 0.0604
_refine_ls_shift/su_max 0.000
_refine_ls_shift/su_mean 0.000
_refine_ls_structure_factor_coef Fsqd
_refine_ls_weighting_details 'w=1/[\s^2^(Fo^2^)+(0.0712P)^2^+3.4741P] where P=(Fo^2^+2Fc^2^)/3'
_refine_ls_weighting_scheme calc
_refine_ls_wR_factor_gt 0.1408
_refine_ls_wR_factor_ref 0.1610
_reflns_Friedel_coverage 0.000
_reflns_number_gt 2177
_reflns_number_total 3105
_reflns_threshold_expression 'I > 2\s(I)'
_cod_data_source_file c7nj03571c1.cif
_cod_data_source_block CPX2
_cod_database_code 7056712
_shelx_shelxl_version_number 2014/7
_shelx_space_group_comment
;
The symmetry employed for this shelxl refinement is uniquely defined
by the following loop, which should always be used as a source of
symmetry information in preference to the above space-group names.
They are only intended as comments.
;
_shelx_estimated_absorpt_t_min 0.897
_shelx_estimated_absorpt_t_max 0.909

loop_
_space_group_symop_operation_xyz
'x, y, z'
'-x, y, -z+1/2'
'x+1/2, y+1/2, z'
'-x+1/2, y+1/2, -z+1/2'
'-x, -y, -z'
'x, -y, z-1/2'
'-x+1/2, -y+1/2, -z'
'x+1/2, -y+1/2, z-1/2'

loop_
_atom_site_label
_atom_site_type_symbol
_atom_site_fract_x
_atom_site_fract_y
_atom_site_fract_z
_atom_site_U_iso_or_equiv
_atom_site_adp_type
_atom_site_occupancy
_atom_site_site_symmetry_order
_atom_site_calc_flag
_atom_site_refinement_flags_posn
_atom_site_refinement_flags_adp
_atom_site_refinement_flags_occupancy
_atom_site_disorder_assembly
_atom_site_disorder_group
Fe1 Fe 0.5000 0.24041(3) 0.2500 0.0561(3) Uani 1 2 d S T P . .
O1 O 0.3698(2) 0.30574(10) 0.28712(13) 0.0570(6) Uani 1 1 d . . . . .
O2 O 0.3739(3) 0.18148(12) 0.30289(17) 0.0764(8) Uani 1 1 d . . . . .
O3 O 0.6420(3) 0.23227(11) 0.33777(14) 0.0648(7) Uani 1 1 d . . . . .
C1 C 0.3804(3) 0.36316(15) 0.28043(18) 0.0480(8) Uani 1 1 d . . . . .
C2 C 0.2457(11) 0.3960(4) 0.2985(6) 0.051(3) Uani 0.5 1 d G U P A 1
C3 C 0.1222(13) 0.3678(3) 0.3279(7) 0.076(4) Uani 0.5 1 d G U P A 1
H3 H 0.1049 0.3270 0.3185 0.091 Uiso 0.5 1 calc R U P A 1
C4 C 0.0246(11) 0.4006(4) 0.3714(6) 0.123(5) Uani 0.5 1 d G U P A 1
H4 H -0.0580 0.3818 0.3911 0.148 Uiso 0.5 1 calc R U P A 1
C5 C 0.0504(9) 0.4616(4) 0.3855(4) 0.102(3) Uani 0.5 1 d G U P A 1
H5 H -0.0149 0.4835 0.4146 0.122 Uiso 0.5 1 calc R U P A 1
C6 C 0.1739(9) 0.4897(3) 0.3560(5) 0.099(3) Uani 0.5 1 d G U P A 1
H6 H 0.1912 0.5305 0.3654 0.119 Uiso 0.5 1 calc R U P A 1
N1 N 0.2715(9) 0.4569(4) 0.3125(5) 0.106(5) Uani 0.5 1 d G U P A 1
C2A C 0.2636(10) 0.3987(5) 0.3206(7) 0.050(3) Uani 0.5 1 d G U P A 2
C3A C 0.1380(13) 0.3694(3) 0.3459(8) 0.075(4) Uani 0.5 1 d G U P A 2
H3A H 0.1422 0.3286 0.3582 0.090 Uiso 0.5 1 calc R U P A 2
C4A C 0.0061(11) 0.4012(4) 0.3529(7) 0.161(9) Uani 0.5 1 d G U P A 2
H4A H -0.0779 0.3816 0.3699 0.193 Uiso 0.5 1 calc R U P A 2
C5A C -0.0002(9) 0.4622(4) 0.3346(6) 0.111(4) Uani 0.5 1 d G U P A 2
H5A H -0.0884 0.4835 0.3393 0.133 Uiso 0.5 1 calc R U P A 2
C6A C 0.1255(11) 0.4915(4) 0.3093(6) 0.119(4) Uani 0.5 1 d G U P A 2
H6A H 0.1213 0.5323 0.2970 0.143 Uiso 0.5 1 calc R U P A 2
N1A N 0.2573(9) 0.4597(5) 0.3023(6) 0.138(8) Uani 0.5 1 d G U P A 2
C7 C 0.5000 0.3929(2) 0.2500 0.0539(12) Uani 1 2 d S T P A .
H7 H 0.5000 0.4349 0.2500 0.065 Uiso 1 2 calc R U P . .
N2 N 0.2937(8) 0.0637(4) 0.4303(5) 0.076(3) Uani 0.5 1 d G U P B 1
C8 C 0.1852(8) 0.0206(4) 0.4435(4) 0.071(3) Uani 0.5 1 d G U P B 1
H8 H 0.2021 -0.0092 0.4798 0.085 Uiso 0.5 1 calc R U P B 1
C9 C 0.0515(8) 0.0221(3) 0.4024(5) 0.074(3) Uani 0.5 1 d G U P B 1
H9 H -0.0210 -0.0067 0.4112 0.089 Uiso 0.5 1 calc R U P B 1
C10 C 0.0263(8) 0.0666(4) 0.3481(4) 0.081(3) Uani 0.5 1 d G U P B 1
H10 H -0.0631 0.0676 0.3206 0.097 Uiso 0.5 1 calc R U P B 1
C11 C 0.1348(9) 0.1097(3) 0.3349(5) 0.064(3) Uani 0.5 1 d G U P B 1
H11 H 0.1179 0.1395 0.2986 0.077 Uiso 0.5 1 calc R U P B 1
C12 C 0.2685(9) 0.1082(3) 0.3761(5) 0.053(2) Uani 0.5 1 d G U P B 1
N2A N 0.3372(10) 0.0711(5) 0.4479(6) 0.097(3) Uani 0.5 1 d G U P B 2
C8A C 0.2378(12) 0.0269(5) 0.4700(5) 0.119(5) Uani 0.5 1 d G U P B 2
H8A H 0.2551 0.0058 0.5149 0.143 Uiso 0.5 1 calc R U P B 2
C9A C 0.1126(11) 0.0143(5) 0.4251(6) 0.118(5) Uani 0.5 1 d G U P B 2
H9A H 0.0461 -0.0152 0.4399 0.141 Uiso 0.5 1 calc R U P B 2
C10A C 0.0867(9) 0.0459(5) 0.3581(6) 0.101(4) Uani 0.5 1 d G U P B 2
H10A H 0.0028 0.0375 0.3281 0.121 Uiso 0.5 1 calc R U P B 2
C11A C 0.1860(10) 0.0901(4) 0.3360(6) 0.083(3) Uani 0.5 1 d G U P B 2
H11A H 0.1687 0.1113 0.2912 0.099 Uiso 0.5 1 calc R U P B 2
C12A C 0.3113(10) 0.1027(4) 0.3809(7) 0.079(4) Uani 0.5 1 d G U P B 2
C13 C 0.4053(5) 0.14798(17) 0.3597(2) 0.0655(10) Uani 1 1 d . . . . .
C14 C 0.5354(5) 0.15010(17) 0.4025(2) 0.0700(11) Uani 1 1 d . . . . .
H14 H 0.5483 0.1229 0.4422 0.084 Uiso 1 1 calc R U . . .
C15 C 0.6486(4) 0.19137(17) 0.3886(2) 0.0601(9) Uani 1 1 d . . . . .
C16 C 0.7834(7) 0.1886(4) 0.4280(4) 0.063(2) Uani 0.7 1 d G U P C 1
C17 C 0.9113(8) 0.2198(3) 0.4096(3) 0.073(2) Uani 0.7 1 d G U P C 1
H17 H 0.9124 0.2434 0.3662 0.087 Uiso 0.7 1 calc R U P C 1
C18 C 1.0376(7) 0.2156(3) 0.4563(4) 0.090(2) Uani 0.7 1 d G U P C 1
H18 H 1.1232 0.2364 0.4440 0.108 Uiso 0.7 1 calc R U P C 1
C19 C 1.0360(6) 0.1803(3) 0.5213(4) 0.082(2) Uani 0.7 1 d G U P C 1
H19 H 1.1205 0.1775 0.5525 0.099 Uiso 0.7 1 calc R U P C 1
C20 C 0.9081(6) 0.1492(3) 0.5396(4) 0.086(2) Uani 0.7 1 d G U P C 1
H20 H 0.9070 0.1255 0.5831 0.103 Uiso 0.7 1 calc R U P C 1
N3 N 0.7818(5) 0.1533(4) 0.4930(4) 0.078(2) Uani 0.7 1 d G U P C 1
C16A C 0.7953(14) 0.1946(8) 0.4445(9) 0.043(3) Uani 0.3 1 d G U P C 2
C17A C 0.8955(19) 0.2388(6) 0.4234(8) 0.058(4) Uani 0.3 1 d G U P C 2
H17A H 0.8693 0.2663 0.3856 0.069 Uiso 0.3 1 calc R U P C 2
C18A C 1.0350(17) 0.2418(6) 0.4588(11) 0.091(7) Uani 0.3 1 d G U P C 2
H18A H 1.1021 0.2714 0.4447 0.109 Uiso 0.3 1 calc R U P C 2
C19A C 1.0742(14) 0.2006(7) 0.5153(12) 0.100(8) Uani 0.3 1 d G U P C 2
H19A H 1.1676 0.2027 0.5389 0.119 Uiso 0.3 1 calc R U P C 2
C20A C 0.9740(15) 0.1564(7) 0.5363(10) 0.086(7) Uani 0.3 1 d G U P C 2
H20A H 1.0003 0.1289 0.5741 0.103 Uiso 0.3 1 calc R U P C 2
N3A N 0.8345(14) 0.1534(7) 0.5010(10) 0.069(4) Uani 0.3 1 d G U P C 2

loop_
_atom_site_aniso_label
_atom_site_aniso_U_11
_atom_site_aniso_U_22
_atom_site_aniso_U_33
_atom_site_aniso_U_23
_atom_site_aniso_U_13
_atom_site_aniso_U_12
Fe1 0.0526(5) 0.0411(4) 0.0740(5) 0.000 -0.0076(3) 0.000
O1 0.0493(13) 0.0494(15) 0.0725(15) -0.0007(12) 0.0071(11) -0.0036(10)
O2 0.0662(17) 0.0586(17) 0.104(2) 0.0143(16) -0.0086(15) -0.0181(13)
O3 0.0641(15) 0.0540(16) 0.0755(16) 0.0114(14) -0.0131(12) -0.0042(12)
C1 0.0441(18) 0.048(2) 0.0516(18) -0.0043(16) -0.0057(14) -0.0010(15)
C2 0.047(5) 0.056(5) 0.047(7) -0.016(4) -0.011(4) 0.007(3)
C3 0.057(6) 0.085(7) 0.086(8) -0.007(5) 0.013(5) 0.002(5)
C4 0.095(8) 0.127(8) 0.153(11) -0.022(7) 0.067(8) 0.015(6)
C5 0.086(7) 0.121(7) 0.099(7) -0.017(6) 0.023(5) 0.035(5)
C6 0.092(7) 0.091(6) 0.117(8) -0.022(6) 0.024(6) 0.035(5)
N1 0.092(7) 0.055(6) 0.175(12) -0.044(5) 0.058(7) 0.003(4)
C2A 0.048(5) 0.066(6) 0.036(6) -0.016(4) -0.003(4) 0.000(4)
C3A 0.053(5) 0.091(7) 0.081(7) 0.007(5) 0.010(5) 0.004(5)
C4A 0.075(7) 0.125(9) 0.28(2) 0.025(9) 0.060(9) 0.028(6)
C5A 0.088(6) 0.108(7) 0.137(10) -0.021(7) 0.024(6) 0.033(5)
C6A 0.092(7) 0.092(7) 0.174(13) -0.017(7) 0.022(7) 0.026(5)
N1A 0.092(8) 0.070(8) 0.26(2) 0.019(7) 0.059(9) 0.020(5)
C7 0.047(3) 0.042(3) 0.072(3) 0.000 0.001(2) 0.000
N2 0.056(4) 0.072(5) 0.099(6) 0.008(5) 0.011(4) -0.003(4)
C8 0.058(5) 0.086(7) 0.069(6) 0.010(5) 0.017(4) -0.013(4)
C9 0.079(6) 0.076(6) 0.066(5) 0.001(5) 0.007(4) -0.021(4)
C10 0.075(6) 0.087(7) 0.079(5) 0.008(5) -0.003(5) -0.024(5)
C11 0.060(5) 0.062(6) 0.070(5) -0.012(4) 0.006(4) -0.009(4)
C12 0.048(5) 0.056(6) 0.057(5) -0.011(4) 0.024(3) -0.010(4)
N2A 0.103(7) 0.075(6) 0.115(7) -0.001(5) 0.047(5) -0.032(5)
C8A 0.130(10) 0.107(8) 0.121(9) 0.000(7) 0.032(7) -0.066(7)
C9A 0.117(10) 0.119(10) 0.117(9) -0.005(7) 0.019(7) -0.060(8)
C10A 0.114(9) 0.076(7) 0.115(8) -0.025(6) 0.029(6) -0.038(6)
C11A 0.089(8) 0.040(5) 0.121(7) -0.021(5) 0.044(6) -0.013(5)
C12A 0.088(8) 0.037(5) 0.114(7) -0.018(5) 0.041(6) 0.005(4)
C13 0.076(3) 0.040(2) 0.081(3) -0.008(2) 0.015(2) -0.0029(18)
C14 0.089(3) 0.050(2) 0.071(2) 0.0070(19) 0.006(2) 0.004(2)
C15 0.069(2) 0.050(2) 0.061(2) -0.0033(18) 0.0010(18) 0.0118(18)
C16 0.076(4) 0.065(4) 0.049(4) -0.013(3) -0.006(3) 0.020(3)
C17 0.066(4) 0.080(5) 0.072(4) -0.013(4) -0.004(3) 0.024(4)
C18 0.070(4) 0.099(7) 0.100(5) 0.005(5) -0.017(3) 0.012(4)
C19 0.078(5) 0.095(7) 0.073(4) 0.005(4) -0.023(3) 0.007(5)
C20 0.068(5) 0.111(6) 0.077(4) 0.012(4) -0.039(4) 0.015(4)
N3 0.069(4) 0.092(4) 0.069(4) 0.007(3) -0.026(3) 0.020(3)
C16A 0.056(5) 0.053(5) 0.018(5) -0.013(4) -0.018(4) 0.018(4)
C17A 0.062(6) 0.060(8) 0.051(7) -0.021(6) 0.010(5) 0.022(6)
C18A 0.080(8) 0.079(12) 0.113(12) 0.020(10) -0.023(7) 0.001(7)
C19A 0.081(9) 0.086(13) 0.130(13) 0.036(11) -0.028(9) -0.010(8)
C20A 0.076(11) 0.087(11) 0.093(11) 0.016(8) -0.027(9) -0.008(9)
N3A 0.072(9) 0.065(7) 0.068(8) 0.009(6) -0.021(7) 0.005(7)

loop_
_atom_type_symbol
_atom_type_description
_atom_type_scat_dispersion_real
_atom_type_scat_dispersion_imag
_atom_type_scat_source
C C 0.0033 0.0016 'International Tables Vol C Tables 4.2.6.8 and 6.1.1.4'
H H 0.0000 0.0000 'International Tables Vol C Tables 4.2.6.8 and 6.1.1.4'
Fe Fe 0.3463 0.8444 'International Tables Vol C Tables 4.2.6.8 and 6.1.1.4'
N N 0.0061 0.0033 'International Tables Vol C Tables 4.2.6.8 and 6.1.1.4'
O O 0.0106 0.0060 'International Tables Vol C Tables 4.2.6.8 and 6.1.1.4'

loop_
_geom_angle_atom_site_label_1
_geom_angle_atom_site_label_2
_geom_angle_atom_site_label_3
_geom_angle
_geom_angle_site_symmetry_1
_geom_angle_site_symmetry_3
O2 Fe1 O2 97.71(17) 2_655 .
O2 Fe1 O1 170.92(11) 2_655 .
O2 Fe1 O1 88.31(11) . .
O2 Fe1 O1 88.31(11) 2_655 2_655
O2 Fe1 O1 170.92(11) . 2_655
O1 Fe1 O1 86.57(13) . 2_655
O2 Fe1 O3 86.40(11) 2_655 2_655
O2 Fe1 O3 86.78(11) . 2_655
O1 Fe1 O3 87.16(10) . 2_655
O1 Fe1 O3 100.44(10) 2_655 2_655
O2 Fe1 O3 86.78(11) 2_655 .
O2 Fe1 O3 86.40(11) . .
O1 Fe1 O3 100.44(10) . .
O1 Fe1 O3 87.16(10) 2_655 .
O3 Fe1 O3 169.62(15) 2_655 .
C1 O1 Fe1 130.2(2) . .
C13 O2 Fe1 129.6(3) . .
C15 O3 Fe1 129.0(2) . .
O1 C1 C7 124.7(3) . .
O1 C1 C2 114.1(5) . .
C7 C1 C2 120.7(6) . .
O1 C1 C2A 114.7(5) . .
C7 C1 C2A 119.8(5) . .
C3 C2 N1 120.0 . .
C3 C2 C1 122.7(7) . .
N1 C2 C1 112.7(7) . .
C4 C3 C2 120.0 . .
C4 C3 H3 120.0 . .
C2 C3 H3 120.0 . .
C3 C4 C5 120.0 . .
C3 C4 H4 120.0 . .
C5 C4 H4 120.0 . .
C6 C5 C4 120.0 . .
C6 C5 H5 120.0 . .
C4 C5 H5 120.0 . .
C5 C6 N1 120.0 . .
C5 C6 H6 120.0 . .
N1 C6 H6 120.0 . .
C6 N1 C2 120.0 . .
C3A C2A N1A 120.0 . .
C3A C2A C1 119.7(7) . .
N1A C2A C1 114.9(7) . .
C2A C3A C4A 120.0 . .
C2A C3A H3A 120.0 . .
C4A C3A H3A 120.0 . .
C5A C4A C3A 120.0 . .
C5A C4A H4A 120.0 . .
C3A C4A H4A 120.0 . .
C4A C5A C6A 120.0 . .
C4A C5A H5A 120.0 . .
C6A C5A H5A 120.0 . .
C5A C6A N1A 120.0 . .
C5A C6A H6A 120.0 . .
N1A C6A H6A 120.0 . .
C6A N1A C2A 120.0 . .
C1 C7 C1 123.2(4) 2_655 .
C1 C7 H7 118.4 2_655 .
C1 C7 H7 118.4 . .
C8 N2 C12 120.0 . .
C9 C8 N2 120.0 . .
C9 C8 H8 120.0 . .
N2 C8 H8 120.0 . .
C8 C9 C10 120.0 . .
C8 C9 H9 120.0 . .
C10 C9 H9 120.0 . .
C9 C10 C11 120.0 . .
C9 C10 H10 120.0 . .
C11 C10 H10 120.0 . .
C12 C11 C10 120.0 . .
C12 C11 H11 120.0 . .
C10 C11 H11 120.0 . .
C11 C12 N2 120.0 . .
C11 C12 C13 124.9(5) . .
N2 C12 C13 114.6(5) . .
C8A N2A C12A 120.0 . .
N2A C8A C9A 120.0 . .
N2A C8A H8A 120.0 . .
C9A C8A H8A 120.0 . .
C10A C9A C8A 120.0 . .
C10A C9A H9A 120.0 . .
C8A C9A H9A 120.0 . .
C9A C10A C11A 120.0 . .
C9A C10A H10A 120.0 . .
C11A C10A H10A 120.0 . .
C12A C11A C10A 120.0 . .
C12A C11A H11A 120.0 . .
C10A C11A H11A 120.0 . .
C13 C12A C11A 119.2(7) . .
C13 C12A N2A 120.7(7) . .
C11A C12A N2A 120.0 . .
O2 C13 C12A 121.1(6) . .
O2 C13 C14 125.4(4) . .
C12A C13 C14 113.4(6) . .
O2 C13 C12 108.5(5) . .
C14 C13 C12 125.9(5) . .
C13 C14 C15 122.8(4) . .
C13 C14 H14 118.6 . .
C15 C14 H14 118.6 . .
O3 C15 C16 114.1(4) . .
O3 C15 C14 124.6(3) . .
C16 C15 C14 121.3(5) . .
O3 C15 C16A 114.7(7) . .
C14 C15 C16A 120.5(6) . .
C15 C16 C17 125.7(5) . .
C15 C16 N3 114.2(5) . .
C17 C16 N3 120.0 . .
C18 C17 C16 120.0 . .
C18 C17 H17 120.0 . .
C16 C17 H17 120.0 . .
C17 C18 C19 120.0 . .
C17 C18 H18 120.0 . .
C19 C18 H18 120.0 . .
C18 C19 C20 120.0 . .
C18 C19 H19 120.0 . .
C20 C19 H19 120.0 . .
N3 C20 C19 120.0 . .
N3 C20 H20 120.0 . .
C19 C20 H20 120.0 . .
C20 N3 C16 120.0 . .
C17A C16A N3A 120.0 . .
C17A C16A C15 113.0(9) . .
N3A C16A C15 126.3(9) . .
C18A C17A C16A 120.0 . .
C18A C17A H17A 120.0 . .
C16A C17A H17A 120.0 . .
C19A C18A C17A 120.0 . .
C19A C18A H18A 120.0 . .
C17A C18A H18A 120.0 . .
C20A C19A C18A 120.0 . .
C20A C19A H19A 120.0 . .
C18A C19A H19A 120.0 . .
C19A C20A N3A 120.0 . .
C19A C20A H20A 120.0 . .
N3A C20A H20A 120.0 . .
C20A N3A C16A 120.0 . .

loop_
_geom_bond_atom_site_label_1
_geom_bond_atom_site_label_2
_geom_bond_distance
_geom_bond_site_symmetry_2
Fe1 O2 1.982(3) 2_655
Fe1 O2 1.982(3) .
Fe1 O1 1.986(2) .
Fe1 O1 1.986(2) 2_655
Fe1 O3 1.992(2) 2_655
Fe1 O3 1.992(2) .
O1 C1 1.280(4) .
O2 C13 1.273(5) .
O3 C15 1.276(4) .
C1 C7 1.385(4) .
C1 C2 1.458(8) .
C1 C2A 1.508(8) .
C2 C3 1.3900 .
C2 N1 1.3900 .
C3 C4 1.3900 .
C3 H3 0.9300 .
C4 C5 1.3900 .
C4 H4 0.9300 .
C5 C6 1.3900 .
C5 H5 0.9300 .
C6 N1 1.3900 .
C6 H6 0.9300 .
C2A C3A 1.3900 .
C2A N1A 1.3900 .
C3A C4A 1.3900 .
C3A H3A 0.9300 .
C4A C5A 1.3900 .
C4A H4A 0.9300 .
C5A C6A 1.3900 .
C5A H5A 0.9300 .
C6A N1A 1.3900 .
C6A H6A 0.9300 .
C7 C1 1.385(4) 2_655
C7 H7 0.9300 .
N2 C8 1.3900 .
N2 C12 1.3900 .
C8 C9 1.3900 .
C8 H8 0.9300 .
C9 C10 1.3900 .
C9 H9 0.9300 .
C10 C11 1.3900 .
C10 H10 0.9300 .
C11 C12 1.3900 .
C11 H11 0.9300 .
C12 C13 1.550(8) .
N2A C8A 1.3900 .
N2A C12A 1.3900 .
C8A C9A 1.3900 .
C8A H8A 0.9300 .
C9A C10A 1.3900 .
C9A H9A 0.9300 .
C10A C11A 1.3900 .
C10A H10A 0.9300 .
C11A C12A 1.3900 .
C11A H11A 0.9300 .
C12A C13 1.372(8) .
C13 C14 1.378(5) .
C14 C15 1.397(5) .
C14 H14 0.9300 .
C15 C16 1.384(6) .
C15 C16A 1.629(12) .
C16 C17 1.3900 .
C16 N3 1.3900 .
C17 C18 1.3900 .
C17 H17 0.9300 .
C18 C19 1.3900 .
C18 H18 0.9300 .
C19 C20 1.3900 .
C19 H19 0.9300 .
C20 N3 1.3900 .
C20 H20 0.9300 .
C16A C17A 1.3900 .
C16A N3A 1.3900 .
C17A C18A 1.3900 .
C17A H17A 0.9300 .
C18A C19A 1.3900 .
C18A H18A 0.9300 .
C19A C20A 1.3900 .
C19A H19A 0.9300 .
C20A N3A 1.3900 .
C20A H20A 0.9300 .
